data_1574502
loop_
_publ_author_name
'Uva, Azalea'
'Kim, Yaejin'
'Michailovich, Sofia'
'Hsu, Nathan S. Y.'
'Bain, David C.'
'Huang, Shine H.'
'Musser, Andrew J.'
'Tran, Helen'

_publ_section_title
;
 Impact of imine bonds on the electronic properties of degradable
 carotenoid-based conjugated polymers
;
_journal_issue 24
_journal_name_full 'Polymer Chemistry'
_journal_page_first 2817
_journal_page_last 2828
_journal_paper_doi 10.1039/D5PY00235D
_journal_volume 16
_journal_year 2025
_chemical_formula_moiety 'C22 H22 N2'
_chemical_formula_sum 'C22 H22 N2'
_chemical_formula_weight 314.41
_space_group_crystal_system monoclinic
_space_group_IT_number 14
_space_group_name_Hall '-P 2ybc'
_space_group_name_H-M_alt 'P 1 21/c 1'
_atom_sites_solution_hydrogens geom
_atom_sites_solution_primary ditect
_audit_creation_method SHELXL-2019/1
_audit_update_record
;
2025-03-06 deposited with the CCDC.	2025-04-24 downloaded from the CCDC.
;
_cell_angle_alpha 90
_cell_angle_beta 91.006(6)
_cell_angle_gamma 90
_cell_formula_units_Z 2
_cell_length_a 6.3548(10)
_cell_length_b 7.1946(12)
_cell_length_c 19.210(3)
_cell_measurement_reflns_used 9265
_cell_measurement_temperature 150(2)
_cell_measurement_theta_max 27.50
_cell_measurement_theta_min 2.83
_cell_volume 878.2(2)
_computing_cell_refinement APEX4
_computing_data_collection 'APEX4 (Bruker AXS, 2021)'
_computing_data_reduction APEX4
_computing_molecular_graphics 'PLATON (Spek, 2009)'
_computing_publication_material 'SHELXTL (Sheldrick, 2008)'
_computing_structure_refinement 'SHELXL-2019/1 (Sheldrick, 2015b)'
_computing_structure_solution 'SHELXT 2018/2 (Sheldrick, 2015a)'
_diffrn_ambient_temperature 150(2)
_diffrn_measured_fraction_theta_full 0.996
_diffrn_measured_fraction_theta_max 0.995
_diffrn_measurement_device_type 'Bruker Kappa APEX-DUO CMOD PHOTON II'
_diffrn_measurement_method '\f and \w scans'
_diffrn_radiation_type MoK\a
_diffrn_radiation_wavelength 0.71073
_diffrn_reflns_av_R_equivalents 0.0216
_diffrn_reflns_av_unetI/netI 0.0143
_diffrn_reflns_Laue_measured_fraction_full 0.996
_diffrn_reflns_Laue_measured_fraction_max 0.995
_diffrn_reflns_limit_h_max 8
_diffrn_reflns_limit_h_min -6
_diffrn_reflns_limit_k_max 9
_diffrn_reflns_limit_k_min -9
_diffrn_reflns_limit_l_max 24
_diffrn_reflns_limit_l_min -24
_diffrn_reflns_number 14238
_diffrn_reflns_point_group_measured_fraction_full 0.996
_diffrn_reflns_point_group_measured_fraction_max 0.995
_diffrn_reflns_theta_full 25.242
_diffrn_reflns_theta_max 27.500
_diffrn_reflns_theta_min 2.121
_diffrn_source 'sealed tube with Bruker Triumph monochromator'
_exptl_absorpt_coefficient_mu 0.070
_exptl_absorpt_correction_T_max 0.7456
_exptl_absorpt_correction_T_min 0.7078
_exptl_absorpt_correction_type multi-scan
_exptl_absorpt_process_details 'SADABS (Krause et al., 2015)'
_exptl_crystal_colour orange
_exptl_crystal_density_diffrn 1.189
_exptl_crystal_description Shard
_exptl_crystal_F_000 336
_exptl_crystal_recrystallization_method 'Re-crystallisation from solvent: methanol'
_exptl_crystal_size_max 0.310
_exptl_crystal_size_mid 0.270
_exptl_crystal_size_min 0.140
_refine_diff_density_max 0.260
_refine_diff_density_min -0.239
_refine_diff_density_rms 0.042
_refine_ls_extinction_method none
_refine_ls_goodness_of_fit_ref 1.082
_refine_ls_hydrogen_treatment constr
_refine_ls_matrix_type full
_refine_ls_number_parameters 110
_refine_ls_number_reflns 2011
_refine_ls_number_restraints 0
_refine_ls_restrained_S_all 1.082
_refine_ls_R_factor_all 0.0425
_refine_ls_R_factor_gt 0.0390
_refine_ls_shift/su_max 0.000
_refine_ls_shift/su_mean 0.000
_refine_ls_structure_factor_coef Fsqd
_refine_ls_weighting_details 'w=1/[\s^2^(Fo^2^)+(0.0572P)^2^+0.2903P] where P=(Fo^2^+2Fc^2^)/3'
_refine_ls_weighting_scheme calc
_refine_ls_wR_factor_gt 0.1092
_refine_ls_wR_factor_ref 0.1128
_reflns_Friedel_coverage 0.000
_reflns_number_gt 1826
_reflns_number_total 2011
_reflns_threshold_expression 'I > 2\s(I)'
_cod_data_source_file d5py00235d2.cif
_cod_data_source_block d24115_a
_cod_depositor_comments 'Adding full bibliography for 1574502.cif.'
_cod_original_sg_symbol_H-M 'P 21/c'
_cod_database_code 1574502
_shelx_shelxl_version_number 2019/1
_shelx_space_group_comment
; 
The symmetry employed for this shelxl refinement is uniquely defined 
by the following loop, which should always be used as a source of 
symmetry information in preference to the above space-group names. 
They are only intended as comments. 
;
_shelx_estimated_absorpt_t_min 0.979
_shelx_estimated_absorpt_t_max 0.990

loop_
_space_group_symop_operation_xyz
'x, y, z'
'-x, y+1/2, -z+1/2'
'-x, -y, -z'
'x, -y-1/2, z-1/2'

loop_
_atom_site_label
_atom_site_type_symbol
_atom_site_fract_x
_atom_site_fract_y
_atom_site_fract_z
_atom_site_U_iso_or_equiv
_atom_site_adp_type
_atom_site_occupancy
_atom_site_site_symmetry_order
_atom_site_calc_flag
_atom_site_refinement_flags_posn
_atom_site_refinement_flags_adp
_atom_site_refinement_flags_occupancy
_atom_site_disorder_assembly
_atom_site_disorder_group
N1 N 0.54860(14) 0.33088(13) 0.63111(4) 0.0214(2) Uani 1 1 d . . . . .
C1 C 0.45058(17) 0.92591(14) 0.51398(5) 0.0216(2) Uani 1 1 d . . . . .
H1 H 0.302855 0.914700 0.506737 0.026 Uiso 1 1 calc R U . . .
C2 C 0.55675(17) 0.78502(14) 0.55390(5) 0.0219(2) Uani 1 1 d . . . . .
H2A H 0.702400 0.803953 0.563385 0.026 Uiso 1 1 calc R U . . .
C3 C 0.47033(16) 0.62719(15) 0.57955(5) 0.0214(2) Uani 1 1 d . . . . .
C4 C 0.24174(17) 0.57759(16) 0.57323(6) 0.0257(3) Uani 1 1 d . . . . .
H4A H 0.186036 0.553605 0.619621 0.039 Uiso 1 1 calc R U . . .
H4B H 0.225480 0.465954 0.544404 0.039 Uiso 1 1 calc R U . . .
H4C H 0.164218 0.680783 0.551530 0.039 Uiso 1 1 calc R U . . .
C5 C 0.61133(17) 0.49227(15) 0.61220(5) 0.0222(2) Uani 1 1 d . . . . .
H5A H 0.754769 0.524910 0.619764 0.027 Uiso 1 1 calc R U . . .
C6 C 0.70009(16) 0.20043(14) 0.65530(5) 0.0203(2) Uani 1 1 d . . . . .
C7 C 0.64241(17) 0.07536(15) 0.70738(5) 0.0234(2) Uani 1 1 d . . . . .
H7A H 0.505044 0.080682 0.726012 0.028 Uiso 1 1 calc R U . . .
C8 C 0.78476(19) -0.05633(16) 0.73196(6) 0.0271(3) Uani 1 1 d . . . . .
H8A H 0.745279 -0.138965 0.768021 0.033 Uiso 1 1 calc R U . . .
C9 C 0.98465(19) -0.06818(17) 0.70418(6) 0.0290(3) Uani 1 1 d . . . . .
H9A H 1.081676 -0.158637 0.721112 0.035 Uiso 1 1 calc R U . . .
C10 C 1.04196(17) 0.05328(17) 0.65138(6) 0.0274(3) Uani 1 1 d . . . . .
H10A H 1.178198 0.045214 0.632021 0.033 Uiso 1 1 calc R U . . .
C11 C 0.90084(17) 0.18588(15) 0.62699(6) 0.0234(2) Uani 1 1 d . . . . .
H11A H 0.940713 0.267700 0.590715 0.028 Uiso 1 1 calc R U . . .

loop_
_atom_site_aniso_label
_atom_site_aniso_U_11
_atom_site_aniso_U_22
_atom_site_aniso_U_33
_atom_site_aniso_U_23
_atom_site_aniso_U_13
_atom_site_aniso_U_12
N1 0.0244(4) 0.0198(4) 0.0201(4) 0.0024(3) 0.0007(3) -0.0001(3)
C1 0.0258(5) 0.0188(5) 0.0202(5) -0.0007(4) -0.0009(4) -0.0011(4)
C2 0.0245(5) 0.0192(5) 0.0220(5) 0.0000(4) -0.0014(4) -0.0016(4)
C3 0.0249(5) 0.0190(5) 0.0202(5) 0.0008(4) -0.0002(4) -0.0001(4)
C4 0.0240(5) 0.0231(5) 0.0300(6) 0.0051(4) 0.0005(4) -0.0007(4)
C5 0.0239(5) 0.0207(5) 0.0219(5) 0.0017(4) -0.0007(4) -0.0018(4)
C6 0.0232(5) 0.0176(5) 0.0200(5) -0.0004(4) -0.0029(4) -0.0025(4)
C7 0.0256(5) 0.0210(5) 0.0236(5) 0.0019(4) 0.0000(4) -0.0023(4)
C8 0.0351(6) 0.0220(5) 0.0240(5) 0.0044(4) -0.0034(4) -0.0014(4)
C9 0.0320(6) 0.0263(6) 0.0285(6) -0.0001(4) -0.0078(5) 0.0069(5)
C10 0.0234(5) 0.0311(6) 0.0277(6) -0.0037(4) -0.0016(4) 0.0015(4)
C11 0.0253(5) 0.0228(5) 0.0220(5) 0.0003(4) -0.0002(4) -0.0041(4)

loop_
_atom_type_symbol
_atom_type_description
_atom_type_scat_dispersion_real
_atom_type_scat_dispersion_imag
_atom_type_scat_source
C C 0.0033 0.0016 'International Tables Vol C Tables 4.2.6.8 and 6.1.1.4'
H H 0.0000 0.0000 'International Tables Vol C Tables 4.2.6.8 and 6.1.1.4'
N N 0.0061 0.0033 'International Tables Vol C Tables 4.2.6.8 and 6.1.1.4'

loop_
_geom_angle_atom_site_label_1
_geom_angle_atom_site_label_2
_geom_angle_atom_site_label_3
_geom_angle
_geom_angle_site_symmetry_1
_geom_angle_site_symmetry_3
_geom_angle_publ_flag
C5 N1 C6 118.68(9) . . ?
C1 C1 C2 123.52(13) 3_676 . ?
C1 C1 H1 118.2 3_676 . ?
C2 C1 H1 118.2 . . ?
C3 C2 C1 126.60(10) . . ?
C3 C2 H2A 116.7 . . ?
C1 C2 H2A 116.7 . . ?
C2 C3 C5 117.66(10) . . ?
C2 C3 C4 124.57(10) . . ?
C5 C3 C4 117.68(9) . . ?
C3 C4 H4A 109.5 . . ?
C3 C4 H4B 109.5 . . ?
H4A C4 H4B 109.5 . . ?
C3 C4 H4C 109.5 . . ?
H4A C4 H4C 109.5 . . ?
H4B C4 H4C 109.5 . . ?
N1 C5 C3 122.27(10) . . ?
N1 C5 H5A 118.9 . . ?
C3 C5 H5A 118.9 . . ?
C7 C6 C11 118.80(10) . . ?
C7 C6 N1 118.39(9) . . ?
C11 C6 N1 122.74(9) . . ?
C8 C7 C6 120.34(10) . . ?
C8 C7 H7A 119.8 . . ?
C6 C7 H7A 119.8 . . ?
C7 C8 C9 120.43(10) . . ?
C7 C8 H8A 119.8 . . ?
C9 C8 H8A 119.8 . . ?
C8 C9 C10 119.61(10) . . ?
C8 C9 H9A 120.2 . . ?
C10 C9 H9A 120.2 . . ?
C11 C10 C9 120.17(10) . . ?
C11 C10 H10A 119.9 . . ?
C9 C10 H10A 119.9 . . ?
C10 C11 C6 120.61(10) . . ?
C10 C11 H11A 119.7 . . ?
C6 C11 H11A 119.7 . . ?

loop_
_geom_bond_atom_site_label_1
_geom_bond_atom_site_label_2
_geom_bond_distance
_geom_bond_site_symmetry_2
_geom_bond_publ_flag
N1 C5 1.2822(14) . ?
N1 C6 1.4170(13) . ?
C1 C1 1.353(2) 3_676 ?
C1 C2 1.4328(15) . ?
C1 H1 0.9500 . ?
C2 C3 1.3576(15) . ?
C2 H2A 0.9500 . ?
C3 C5 1.4556(15) . ?
C3 C4 1.4987(15) . ?
C4 H4A 0.9800 . ?
C4 H4B 0.9800 . ?
C4 H4C 0.9800 . ?
C5 H5A 0.9500 . ?
C6 C7 1.3992(15) . ?
C6 C11 1.3995(15) . ?
C7 C8 1.3870(16) . ?
C7 H7A 0.9500 . ?
C8 C9 1.3890(18) . ?
C8 H8A 0.9500 . ?
C9 C10 1.3922(17) . ?
C9 H9A 0.9500 . ?
C10 C11 1.3853(16) . ?
C10 H10A 0.9500 . ?
C11 H11A 0.9500 . ?

loop_
_geom_torsion_atom_site_label_1
_geom_torsion_atom_site_label_2
_geom_torsion_atom_site_label_3
_geom_torsion_atom_site_label_4
_geom_torsion
_geom_torsion_site_symmetry_1
_geom_torsion_site_symmetry_2
_geom_torsion_site_symmetry_3
_geom_torsion_site_symmetry_4
_geom_torsion_publ_flag
C1 C1 C2 C3 -175.44(12) 3_676 . . . ?
C1 C2 C3 C5 173.31(10) . . . . ?
C1 C2 C3 C4 -3.27(18) . . . . ?
C6 N1 C5 C3 173.02(9) . . . . ?
C2 C3 C5 N1 -172.24(10) . . . . ?
C4 C3 C5 N1 4.58(15) . . . . ?
C5 N1 C6 C7 146.46(10) . . . . ?
C5 N1 C6 C11 -36.67(15) . . . . ?
C11 C6 C7 C8 2.14(16) . . . . ?
N1 C6 C7 C8 179.13(9) . . . . ?
C6 C7 C8 C9 -1.34(17) . . . . ?
C7 C8 C9 C10 0.06(17) . . . . ?
C8 C9 C10 C11 0.38(17) . . . . ?
C9 C10 C11 C6 0.45(17) . . . . ?
C7 C6 C11 C10 -1.70(16) . . . . ?
N1 C6 C11 C10 -178.56(10) . . . . ?
